data_2204623
loop_
_publ_author_name
'Odoko, Mamiko'
'Okabe, Nobuo'

_publ_section_title
;
 Tris(1,10-phenanthroline-\k^2^<i>N</i>,<i>N</i>')iron(III) trinitrate
 monohydrate
;
_journal_issue 12
_journal_name_full 'Acta Crystallographica Section E'
_journal_page_first m1822
_journal_page_last m1824
_journal_paper_doi 10.1107/S1600536804027345
_journal_volume 60
_journal_year 2004
_chemical_formula_iupac '[Fe (C12 H8 N2)3] (N O3)3, H2 O'
_chemical_formula_moiety 'C36 H24 Fe N6 3+, 3N O3 -, H2 O'
_chemical_formula_sum 'C36 H26 Fe N9 O10'
_chemical_formula_weight 800.50
_chemical_name_systematic
;
Tris(1,10-phenanthroline-\k^2^N,N')iron(III) trinitrate monohydrate
;
_space_group_IT_number 15
_symmetry_cell_setting monoclinic
_symmetry_space_group_name_Hall '-C 2yc'
_symmetry_space_group_name_H-M 'C 1 2/c 1'
_cell_angle_alpha 90
_cell_angle_beta 103.00(3)
_cell_angle_gamma 90
_cell_formula_units_Z 4
_cell_length_a 10.769(8)
_cell_length_b 24.58(2)
_cell_length_c 13.274(12)
_cell_measurement_reflns_used 12716
_cell_measurement_temperature 296.1
_cell_measurement_theta_max 27.4
_cell_measurement_theta_min 3.1
_cell_volume 3424(5)
_computing_cell_refinement PROCESS-AUTO
_computing_data_collection
;
PROCESS-AUTO (Rigaku/MSC & Rigaku Corporation, 2004)
;
_computing_data_reduction
;
CrystalStructure (Rigaku/MSC & Rigaku Corporation, 2004, 2004)'
;
_computing_molecular_graphics 'ORTEPII (Johnson, 1976)'
_computing_publication_material CrystalStructure
_computing_structure_refinement 'SHELXL97 (Sheldrick, 1997)'
_computing_structure_solution 'SIR97 (Altomare et al., 1999)'
_diffrn_detector_area_resol_mean 10.00
_diffrn_measured_fraction_theta_full 0.9855
_diffrn_measured_fraction_theta_max 0.9855
_diffrn_measurement_device_type 'Rigaku R-AXIS RAPID'
_diffrn_measurement_method \w
_diffrn_radiation_type 'Mo K\a'
_diffrn_radiation_wavelength 0.7107
_diffrn_reflns_av_R_equivalents 0.024
_diffrn_reflns_limit_h_max 13
_diffrn_reflns_limit_h_min -12
_diffrn_reflns_limit_k_max 31
_diffrn_reflns_limit_k_min -31
_diffrn_reflns_limit_l_max 17
_diffrn_reflns_limit_l_min -17
_diffrn_reflns_number 16262
_diffrn_reflns_theta_full 27.44
_diffrn_reflns_theta_max 27.44
_exptl_absorpt_coefficient_mu 0.517
_exptl_absorpt_correction_T_max 0.904
_exptl_absorpt_correction_T_min 0.732
_exptl_absorpt_correction_type multi-scan
_exptl_absorpt_process_details
;
    (Higashi, 1995).
;
_exptl_crystal_colour brown
_exptl_crystal_density_diffrn 1.553
_exptl_crystal_density_method 'not measured'
_exptl_crystal_description block
_exptl_crystal_F_000 1546.00
_exptl_crystal_size_max 0.20
_exptl_crystal_size_mid 0.20
_exptl_crystal_size_min 0.20
_refine_diff_density_max 0.71
_refine_diff_density_min -0.49
_refine_ls_extinction_method none
_refine_ls_goodness_of_fit_ref 1.016
_refine_ls_hydrogen_treatment constr
_refine_ls_number_parameters 256
_refine_ls_number_reflns 3869
_refine_ls_R_factor_gt 0.0430
_refine_ls_shift/su_max 0.0000
_refine_ls_structure_factor_coef Fsqd
_refine_ls_weighting_details 'w = 1/[\s^2^(Fo^2^)+(0.0811P)^2^] where P=(Fo^2^+2Fc^2^)/3'
_refine_ls_weighting_scheme calc
_refine_ls_wR_factor_ref 0.1230
_reflns_number_gt 2512
_reflns_number_total 3869
_reflns_threshold_expression I>2\s(I)
_cod_data_source_file cf6374.cif
_cod_data_source_block I
_cod_original_cell_volume 3423(5)
_cod_original_sg_symbol_Hall -c_2yc
_cod_original_sg_symbol_H-M 'C 2/c'
_cod_database_code 2204623
_cod_database_fobs_code 2204623

loop_
_symmetry_equiv_pos_site_id
_symmetry_equiv_pos_as_xyz
1 +X,+Y,+Z
2 -X,+Y,1/2-Z
3 -X,-Y,-Z
4 +X,-Y,1/2+Z
5 1/2+X,1/2+Y,+Z
6 1/2-X,1/2+Y,1/2-Z
7 1/2-X,1/2-Y,-Z
8 1/2+X,1/2-Y,1/2+Z

loop_
_atom_site_label
_atom_site_fract_x
_atom_site_fract_y
_atom_site_fract_z
_atom_site_U_iso_or_equiv
_atom_site_adp_type
_atom_site_calc_flag
_atom_site_refinement_flags
_atom_site_occupancy
_atom_site_type_symbol
Fe1 0.0000 0.12256(2) 0.2500 0.02770(10) Uani d S 1.0 Fe
O1 0.1505(3) 0.46140(10) 0.1272(2) 0.1078(9) Uani d . 1.00 O
O2 0.1426(3) 0.38920(10) 0.2167(2) 0.1240(10) Uani d . 1.00 O
O3 0.2222(3) 0.38650(10) 0.0849(3) 0.1078(9) Uani d . 1.00 O
O4 0.4204(4) 0.1109(3) 0.1971(3) 0.219(3) Uani d . 1.00 O
O5 0.5000 0.1821(2) 0.2500 0.172(3) Uani d S 1.0 O
O6 0.0000 0.4926(2) 0.2500 0.190(3) Uani d S 1.0 O
N1 -0.15910(10) 0.12416(6) 0.13970(10) 0.0300(3) Uani d . 1.00 N
N2 0.05210(10) 0.17956(7) 0.16360(10) 0.0300(3) Uani d . 1.00 N
N3 0.06400(10) 0.06271(7) 0.17710(10) 0.0322(4) Uani d . 1.00 N
N4 0.1731(3) 0.41150(10) 0.1436(2) 0.0791(8) Uani d . 1.00 N
N5 0.5000 0.1343(2) 0.2500 0.0672(9) Uani d S 1.0 N
C1 -0.2660(2) 0.09459(9) 0.1290(2) 0.0390(5) Uani d . 1.00 C
C2 -0.3674(2) 0.09920(10) 0.0422(2) 0.0446(5) Uani d . 1.00 C
C3 -0.3597(2) 0.13420(10) -0.0360(2) 0.0430(5) Uani d . 1.00 C
C4 -0.2491(2) 0.16589(9) -0.0278(2) 0.0361(4) Uani d . 1.00 C
C5 -0.1518(2) 0.15917(8) 0.06190(10) 0.0300(4) Uani d . 1.00 C
C6 -0.2282(2) 0.20340(10) -0.1046(2) 0.0442(5) Uani d . 1.00 C
C7 -0.1208(2) 0.23410(10) -0.0901(2) 0.0445(5) Uani d . 1.00 C
C8 -0.0222(2) 0.22913(8) 0.0018(2) 0.0363(4) Uani d . 1.00 C
C9 -0.0373(2) 0.19028(8) 0.07580(10) 0.0301(4) Uani d . 1.00 C
C10 0.0893(2) 0.26122(9) 0.0249(2) 0.0440(5) Uani d . 1.00 C
C11 0.1782(2) 0.25090(10) 0.1135(2) 0.0457(5) Uani d . 1.00 C
C12 0.1589(2) 0.20942(9) 0.1797(2) 0.0377(5) Uani d . 1.00 C
C13 0.1325(2) 0.06410(10) 0.1044(2) 0.0422(5) Uani d . 1.00 C
C14 0.1728(2) 0.01690(10) 0.0629(2) 0.0521(6) Uani d . 1.00 C
C15 0.1426(2) -0.03250(10) 0.0953(2) 0.0542(6) Uani d . 1.00 C
C16 0.0707(2) -0.03630(9) 0.1719(2) 0.0446(5) Uani d . 1.00 C
C17 0.0349(2) 0.01282(8) 0.2101(2) 0.0336(4) Uani d . 1.00 C
C18 0.0333(3) -0.08600(10) 0.2124(2) 0.0595(7) Uani d . 1.00 C
H1 -0.2731 0.0702 0.1810 0.047 Uiso c R 1.00 H
H2 -0.4403 0.0782 0.0379 0.053 Uiso c R 1.00 H
H3 -0.4267 0.1371 -0.0939 0.052 Uiso c R 1.00 H
H4 -0.2896 0.2070 -0.1659 0.053 Uiso c R 1.00 H
H5 -0.1111 0.2587 -0.1409 0.053 Uiso c R 1.00 H
H6 0.1020 0.2889 -0.0195 0.053 Uiso c R 1.00 H
H7 0.2522 0.2716 0.1298 0.055 Uiso c R 1.00 H
H8 0.2231 0.2021 0.2378 0.045 Uiso c R 1.00 H
H9 0.1538 0.0977 0.0809 0.051 Uiso c R 1.00 H
H10 0.2205 0.0195 0.0128 0.063 Uiso c R 1.00 H
H11 0.1692 -0.0639 0.0672 0.065 Uiso c R 1.00 H
H12 0.0550 -0.1190 0.1866 0.071 Uiso c R 1.00 H
H13 -0.0730 0.4780 0.2510 0.285 Uiso c R 0.5 H
H14 0.0000 0.5290 0.2500 0.285 Uiso c R 1.00 H

loop_
_atom_site_aniso_label
_atom_site_aniso_U_11
_atom_site_aniso_U_22
_atom_site_aniso_U_33
_atom_site_aniso_U_12
_atom_site_aniso_U_13
_atom_site_aniso_U_23
Fe1 0.0319(2) 0.0267(2) 0.0247(2) 0.0000 0.00690(10) 0.0000
O1 0.137(2) 0.080(2) 0.106(2) 0.008(2) 0.026(2) 0.015(2)
O2 0.118(2) 0.167(3) 0.082(2) -0.059(2) 0.010(2) 0.045(2)
O3 0.136(3) 0.084(2) 0.103(2) -0.027(2) 0.026(2) -0.006(2)
O4 0.141(3) 0.395(7) 0.139(4) -0.152(4) 0.070(3) -0.107(4)
O5 0.275(7) 0.085(3) 0.213(6) 0.0000 0.175(6) 0.0000
O6 0.175(5) 0.093(4) 0.337(9) 0.0000 0.132(6) 0.0000
N1 0.0331(8) 0.0293(9) 0.0282(8) -0.0004(6) 0.0081(6) -0.0026(7)
N2 0.0334(8) 0.0287(9) 0.0283(8) -0.0011(6) 0.0078(7) -0.0016(7)
N3 0.0357(9) 0.0320(10) 0.0287(9) 0.0008(7) 0.0062(7) -0.0013(7)
N4 0.066(2) 0.097(2) 0.065(2) -0.030(2) -0.0050(10) 0.013(2)
N5 0.061(2) 0.079(3) 0.071(2) 0.0000 0.035(2) 0.0000
C1 0.0380(10) 0.0430(10) 0.0370(10) -0.0060(9) 0.0084(9) 0.0000(10)
C2 0.0350(10) 0.0530(10) 0.0440(10) -0.0083(9) 0.0049(9) -0.0050(10)
C3 0.0370(10) 0.0490(10) 0.0380(10) 0.0032(9) -0.0009(9) -0.0080(10)
C4 0.0420(10) 0.0350(10) 0.0300(10) 0.0072(8) 0.0048(8) -0.0037(9)
C5 0.0351(9) 0.0280(10) 0.0280(10) 0.0043(7) 0.0081(8) -0.0030(8)
C6 0.0550(10) 0.0430(10) 0.0300(10) 0.0100(10) 0.0001(9) 0.0040(10)
C7 0.0570(10) 0.0410(10) 0.0360(10) 0.0090(10) 0.0110(10) 0.0100(10)
C8 0.0460(10) 0.0310(10) 0.0340(10) 0.0046(9) 0.0150(9) 0.0031(9)
C9 0.0370(10) 0.0260(10) 0.0290(10) 0.0032(7) 0.0102(8) -0.0009(8)
C10 0.0540(10) 0.0360(10) 0.0470(10) -0.0010(10) 0.0220(10) 0.0080(10)
C11 0.0470(10) 0.0450(10) 0.0480(10) -0.0120(10) 0.0160(10) 0.0000(10)
C12 0.0390(10) 0.0380(10) 0.0360(10) -0.0069(9) 0.0079(9) -0.0008(9)
C13 0.0480(10) 0.0470(10) 0.0350(10) 0.0020(10) 0.0158(9) -0.0050(10)
C14 0.0550(10) 0.057(2) 0.0490(10) 0.0060(10) 0.0220(10) -0.0110(10)
C15 0.0590(10) 0.0460(10) 0.060(2) 0.0110(10) 0.0170(10) -0.0170(10)
C16 0.0440(10) 0.0340(10) 0.0520(10) 0.0049(9) 0.0030(10) -0.0070(10)
C17 0.0340(10) 0.0310(10) 0.0340(10) 0.0001(8) 0.0029(8) -0.0030(9)
C18 0.064(2) 0.0320(10) 0.082(2) 0.0040(10) 0.0140(10) -0.0070(10)

loop_
_atom_type_symbol
_atom_type_description
_atom_type_scat_dispersion_real
_atom_type_scat_dispersion_imag
_atom_type_scat_source
C C 0.003 0.002
;
International Tables for Crystallography
(1992, Vol. C, Tables 4.2.6.8 and 6.1.1.4)
;
H H 0.000 0.000
;
International Tables for Crystallography
(1992, Vol. C, Table 6.1.1.4)
;
O O 0.011 0.006
;
International Tables for Crystallography
(1992, Vol. C, Tables 4.2.6.8 and 6.1.1.4)
;
N N 0.006 0.003
;
International Tables for Crystallography
(1992, Vol. C, Tables 4.2.6.8 and 6.1.1.4)
;
Fe Fe 0.346 0.844
;
International Tables for Crystallography
(1992, Vol. C, Tables 4.2.6.8 and 6.1.1.4)
;

loop_
_geom_angle_atom_site_label_1
_geom_angle_atom_site_label_2
_geom_angle_atom_site_label_3
_geom_angle_site_symmetry_1
_geom_angle_site_symmetry_3
_geom_angle
_geom_angle_publ_flag
N1 Fe1 N1 . 2_555 177.73(7) yes
N1 Fe1 N2 . . 82.43(6) yes
N1 Fe1 N2 . 2_555 95.95(6) yes
N1 Fe1 N3 . . 89.53(6) yes
N1 Fe1 N3 . 2_555 92.17(6) yes
N1 Fe1 N2 2_555 . 95.95(6) no
N1 Fe1 N2 2_555 2_555 82.43(6) no
N1 Fe1 N3 2_555 . 92.17(6) no
N1 Fe1 N3 2_555 2_555 89.53(6) no
N2 Fe1 N2 . 2_555 89.39(7) yes
N2 Fe1 N3 . . 93.89(7) yes
N2 Fe1 N3 . 2_555 173.95(6) yes
N2 Fe1 N3 2_555 . 173.95(6) no
N2 Fe1 N3 2_555 2_555 93.89(7) no
N3 Fe1 N3 . 2_555 83.30(7) yes
H13 O6 H13 . 2_555 131.0 no
H13 O6 H14 . . 114.5 no
H13 O6 H14 2_555 . 114.5 no
C1 N1 Fe1 . . 130.10(10) no
C1 N1 C5 . . 117.2(2) no
C5 N1 Fe1 . . 112.60(10) no
C9 N2 Fe1 . . 113.40(10) no
C9 N2 C12 . . 116.6(2) no
C12 N2 Fe1 . . 130.00(10) no
C13 N3 Fe1 . . 130.2(2) no
C13 N3 C17 . . 117.3(2) no
C17 N3 Fe1 . . 112.50(10) no
O4 N5 O4 2_655 . 119.2(6) no
O4 N5 O5 2_655 . 120.4(4) no
C2 C1 H1 . . 118.8 no
C2 C1 N1 . . 122.3(2) no
H1 C1 N1 . . 118.8 no
C3 C2 C1 . . 120.4(2) no
C3 C2 H2 . . 119.8 no
H2 C2 C1 . . 119.8 no
C4 C3 C2 . . 119.0(2) no
C4 C3 H3 . . 120.5 no
H3 C3 C2 . . 120.5 no
C5 C4 C3 . . 117.2(2) no
C5 C4 C6 . . 118.2(2) no
C6 C4 C3 . . 124.6(2) no
C9 C5 N1 . . 115.90(10) no
C9 C5 C4 . . 120.2(2) no
C7 C6 C4 . . 121.5(2) no
C7 C6 H4 . . 119.2 no
H4 C6 C4 . . 119.2 no
C8 C7 C6 . . 121.2(2) no
C8 C7 H5 . . 119.4 no
H5 C7 C6 . . 119.4 no
C9 C8 C10 . . 117.0(2) no
C9 C8 C7 . . 118.3(2) no
C10 C8 C7 . . 124.7(2) no
C11 C10 H6 . . 120.6 no
C11 C10 C8 . . 118.8(2) no
H6 C10 C8 . . 120.6 no
C12 C11 H7 . . 119.8 no
C12 C11 C10 . . 120.4(2) no
H7 C11 C10 . . 119.8 no
H8 C12 N2 . . 118.5 no
H8 C12 C11 . . 118.5 no
C14 C13 N3 . . 122.3(2) no
C14 C13 H9 . . 118.9 no
H9 C13 N3 . . 118.9 no
C15 C14 C13 . . 120.2(3) no
C15 C14 H10 . . 119.9 no
H10 C14 C13 . . 119.9 no
C16 C15 C14 . . 119.8(2) no
C16 C15 H11 . . 120.1 no
H11 C15 C14 . . 120.1 no
C17 C16 C15 . . 116.4(2) no
C17 C16 C18 . . 118.5(2) no
C18 C16 C15 . . 125.0(2) no
C17 C17 N3 2_555 . 115.8(2) no
C17 C17 C16 2_555 . 120.2(2) no
C18 C18 C16 2_555 . 121.2(2) no
C18 C18 H12 2_555 . 119.4 no
H12 C18 C16 . . 119.4 no

loop_
_geom_bond_atom_site_label_1
_geom_bond_atom_site_label_2
_geom_bond_site_symmetry_2
_geom_bond_distance
_geom_bond_publ_flag
Fe1 N1 . 1.9880(10) yes
Fe1 N1 2_555 1.9880(10) no
Fe1 N2 . 1.971(2) yes
Fe1 N2 2_555 1.971(2) no
Fe1 N3 . 1.968(2) yes
Fe1 N3 2_555 1.968(2) no
O1 N4 . 1.259(5) no
O2 N4 . 1.222(5) no
O3 N4 . 1.204(5) no
O4 N5 . 1.134(5) no
O5 N5 . 1.174(7) no
O6 H13 . 0.87 no
O6 H13 2_555 0.87 no
O6 H14 . 0.89 no
N1 C1 . 1.341(3) no
N1 C5 . 1.361(3) no
N2 C9 . 1.360(2) no
N2 C12 . 1.341(3) no
N3 C13 . 1.340(3) no
N3 C17 . 1.362(3) no
N5 O4 2_655 1.134(5) no
C1 C2 . 1.403(3) no
C1 H1 . 0.93 no
C2 C3 . 1.366(3) no
C2 H2 . 0.93 no
C3 C4 . 1.406(3) no
C3 H3 . 0.93 no
C4 C5 . 1.408(2) no
C4 C6 . 1.430(3) no
C5 C9 . 1.427(3) no
C6 C7 . 1.357(3) no
C6 H4 . 0.93 no
C7 C8 . 1.431(3) no
C7 H5 . 0.93 no
C8 C9 . 1.406(3) no
C8 C10 . 1.412(3) no
C10 C11 . 1.363(3) no
C10 H6 . 0.93 no
C11 C12 . 1.391(3) no
C11 H7 . 0.93 no
C12 H8 . 0.93 no
C13 C14 . 1.394(4) no
C13 H9 . 0.93 no
C14 C15 . 1.353(4) no
C14 H10 . 0.93 no
C15 C16 . 1.414(4) no
C15 H11 . 0.93 no
C16 C17 . 1.397(3) no
C16 C18 . 1.428(4) no
C17 C17 2_555 1.430(3) no
C18 C18 2_555 1.353(5) no
C18 H12 . 0.93 no

loop_
_geom_hbond_atom_site_label_D
_geom_hbond_atom_site_label_H
_geom_hbond_atom_site_label_A
_geom_hbond_site_symmetry_A
_geom_hbond_distance_DH
_geom_hbond_distance_HA
_geom_hbond_distance_DA
_geom_hbond_angle_DHA
_geom_hbond_publ_flag
O6 H13 O1 2_555 0.87 2.02 2.657(4) 129 yes
O6 H13 O2 2_555 0.87 2.38 3.053(5) 135 yes
O6 H14 O4 5_455 0.89 2.24 3.067(8) 154 yes

loop_
_geom_torsion_atom_site_label_1
_geom_torsion_atom_site_label_2
_geom_torsion_atom_site_label_3
_geom_torsion_atom_site_label_4
_geom_torsion
_geom_torsion_publ_flag
N2 Fe1 N1 C1 179.16(18) no
N1 Fe1 N2 C9 -1.82(13) no
N1 Fe1 N3 C13 89.81(17) no
Fe1 N1 C1 C2 -176.4(2) no
Fe1 N1 C5 C4 176.7(2) no
Fe1 N2 C9 C5 0.3(2) no
Fe1 N2 C9 C8 -179.8(2) no
Fe1 N2 C12 C11 -175.9(2) no
Fe1 N3 C13 C14 178.2(2) no
Fe1 N3 C17 C16 -179.1(2) no
N1 C1 C2 C3 0.6(4) no
C1 C2 C3 C4 -0.5(4) no
C2 C3 C4 C5 0.2(3) no
C3 C4 C5 N1 0.0(2) no
C3 C4 C6 C7 177.8(2) no
N1 C5 C9 N2 2.3(3) no
N1 C5 C9 C8 -177.6(2) no
C4 C5 C9 N2 -178.1(2) no
C4 C5 C9 C8 2.0(3) no
C4 C6 C7 C8 1.6(4) no
C6 C7 C8 C9 2.1(3) no
C7 C8 C9 N2 176.3(2) no
C7 C8 C9 C5 -3.8(3) no
C7 C8 C10 C11 -177.5(2) no
C8 C10 C11 C12 0.0(3) no
C10 C11 C12 N2 -3.2(4) no
N3 C13 C14 C15 0.3(3) no
C13 C14 C15 C16 -0.4(3) no
C14 C15 C16 C17 -0.1(3) no
C15 C16 C17 N3 0.8(3) no
C15 C16 C18 H12 -1.6 no
